data_1577246
loop_
_publ_author_name
'Jiang, Huikang'
'Ye, Ning'
'Peng, Guang'
'Chen, Jindong'

_publ_section_title
;
 A[A6Ch][Si12P20] (A = Sr, Ba; Ch = S, Se, Te): Achieving Wide Band Gap of
 Pnictides by Constructing [A6Ch] octahedral ionic units
;
_journal_name_full 'Chemical Science'
_journal_paper_doi 10.1039/D6SC00313C
_journal_year 2026
_chemical_formula_moiety 'P20 Se Si12 Sr7'
_chemical_formula_sum 'P20 Se Si12 Sr7'
_chemical_formula_weight 1648.78
_space_group_crystal_system cubic
_space_group_IT_number 225
_space_group_name_Hall '-F 4 2 3'
_space_group_name_H-M_alt 'F m -3 m'
_audit_creation_date 2025-10-10
_audit_creation_method
;
Olex2 1.5
(compiled 2025.07.13 svn.rb7424aed for OlexSys, GUI svn.r7314)
;
_audit_update_record
;
2026-01-10 deposited with the CCDC.	2026-04-29 downloaded from the CCDC.
;
_cell_angle_alpha 90
_cell_angle_beta 90
_cell_angle_gamma 90
_cell_formula_units_Z 4
_cell_length_a 15.5303(15)
_cell_length_b 15.5303(15)
_cell_length_c 15.5303(15)
_cell_measurement_reflns_used 1944
_cell_measurement_temperature 293.00
_cell_measurement_theta_max 30.91
_cell_measurement_theta_min 2.27
_cell_volume 3745.8(6)
_computing_molecular_graphics 'Olex2 1.5 (Dolomanov et al., 2009)'
_computing_publication_material 'Olex2 1.5 (Dolomanov et al., 2009)'
_computing_structure_refinement 'SHELXL 2018/3 (Sheldrick, 2015)'
_diffrn_ambient_temperature 293.00
_diffrn_measured_fraction_theta_full 1.000
_diffrn_measured_fraction_theta_max 0.940
_diffrn_measurement_device_type 'Bruker APEX-II CCD'
_diffrn_measurement_method '\f and \w scans'
_diffrn_radiation_type MoK\a
_diffrn_radiation_wavelength 0.71073
_diffrn_reflns_av_R_equivalents 0.0851
_diffrn_reflns_av_unetI/netI 0.0250
_diffrn_reflns_Laue_measured_fraction_full 1.000
_diffrn_reflns_Laue_measured_fraction_max 0.940
_diffrn_reflns_limit_h_max 16
_diffrn_reflns_limit_h_min -21
_diffrn_reflns_limit_k_max 23
_diffrn_reflns_limit_k_min -20
_diffrn_reflns_limit_l_max 19
_diffrn_reflns_limit_l_min -20
_diffrn_reflns_number 9442
_diffrn_reflns_point_group_measured_fraction_full 1.000
_diffrn_reflns_point_group_measured_fraction_max 0.940
_diffrn_reflns_theta_full 25.242
_diffrn_reflns_theta_max 32.521
_diffrn_reflns_theta_min 2.271
_diffrn_standards_number 0
_exptl_absorpt_coefficient_mu 12.113
_exptl_absorpt_correction_type none
_exptl_crystal_colour 'clear reddish red'
_exptl_crystal_colour_lustre clear
_exptl_crystal_colour_modifier reddish
_exptl_crystal_colour_primary red
_exptl_crystal_density_diffrn 2.924
_exptl_crystal_description block
_exptl_crystal_F_000 3072
_exptl_crystal_size_max 0.05
_exptl_crystal_size_mid 0.05
_exptl_crystal_size_min 0.05
_refine_diff_density_max 1.242
_refine_diff_density_min -1.288
_refine_diff_density_rms 0.115
_refine_ls_extinction_coef 0.00016(3)
_refine_ls_extinction_expression Fc^*^=kFc[1+0.001xFc^2^\l^3^/sin(2\q)]^-1/4^
_refine_ls_extinction_method 'SHELXL-2018/3 (Sheldrick 2018)'
_refine_ls_goodness_of_fit_ref 1.157
_refine_ls_hydrogen_treatment undef
_refine_ls_matrix_type full
_refine_ls_number_parameters 18
_refine_ls_number_reflns 375
_refine_ls_number_restraints 0
_refine_ls_restrained_S_all 1.157
_refine_ls_R_factor_all 0.0487
_refine_ls_R_factor_gt 0.0309
_refine_ls_shift/su_max 0.000
_refine_ls_shift/su_mean 0.000
_refine_ls_structure_factor_coef Fsqd
_refine_ls_weighting_details 'w=1/[\s^2^(Fo^2^)+(0.0293P)^2^+28.5020P] where P=(Fo^2^+2Fc^2^)/3'
_refine_ls_weighting_scheme calc
_refine_ls_wR_factor_gt 0.0734
_refine_ls_wR_factor_ref 0.0794
_reflns_Friedel_coverage 0.000
_reflns_number_gt 296
_reflns_number_total 375
_reflns_threshold_expression 'I > 2\s(I)'
_cod_data_source_file d6sc00313c2.cif
_cod_data_source_block sr[sr6se][si12p20]
_cod_original_cell_volume 3745.8(11)
_cod_database_code 1577246
_shelx_shelxl_version_number 2018/3
_shelx_space_group_comment
;
The symmetry employed for this shelxl refinement is uniquely defined
by the following loop, which should always be used as a source of
symmetry information in preference to the above space-group names.
They are only intended as comments.
;
_shelx_estimated_absorpt_t_max 0.583
_shelx_estimated_absorpt_t_min 0.583
_olex2_refinement_description
;
;
_olex2_submission_special_instructions 'No special instructions were received'

loop_
_space_group_symop_operation_xyz
'x, y, z'
'-x, -y, z'
'-x, y, -z'
'x, -y, -z'
'z, x, y'
'z, -x, -y'
'-z, -x, y'
'-z, x, -y'
'y, z, x'
'-y, z, -x'
'y, -z, -x'
'-y, -z, x'
'y, x, -z'
'-y, -x, -z'
'y, -x, z'
'-y, x, z'
'x, z, -y'
'-x, z, y'
'-x, -z, -y'
'x, -z, y'
'z, y, -x'
'z, -y, x'
'-z, y, x'
'-z, -y, -x'
'x, y+1/2, z+1/2'
'-x, -y+1/2, z+1/2'
'-x, y+1/2, -z+1/2'
'x, -y+1/2, -z+1/2'
'z, x+1/2, y+1/2'
'z, -x+1/2, -y+1/2'
'-z, -x+1/2, y+1/2'
'-z, x+1/2, -y+1/2'
'y, z+1/2, x+1/2'
'-y, z+1/2, -x+1/2'
'y, -z+1/2, -x+1/2'
'-y, -z+1/2, x+1/2'
'y, x+1/2, -z+1/2'
'-y, -x+1/2, -z+1/2'
'y, -x+1/2, z+1/2'
'-y, x+1/2, z+1/2'
'x, z+1/2, -y+1/2'
'-x, z+1/2, y+1/2'
'-x, -z+1/2, -y+1/2'
'x, -z+1/2, y+1/2'
'z, y+1/2, -x+1/2'
'z, -y+1/2, x+1/2'
'-z, y+1/2, x+1/2'
'-z, -y+1/2, -x+1/2'
'x+1/2, y, z+1/2'
'-x+1/2, -y, z+1/2'
'-x+1/2, y, -z+1/2'
'x+1/2, -y, -z+1/2'
'z+1/2, x, y+1/2'
'z+1/2, -x, -y+1/2'
'-z+1/2, -x, y+1/2'
'-z+1/2, x, -y+1/2'
'y+1/2, z, x+1/2'
'-y+1/2, z, -x+1/2'
'y+1/2, -z, -x+1/2'
'-y+1/2, -z, x+1/2'
'y+1/2, x, -z+1/2'
'-y+1/2, -x, -z+1/2'
'y+1/2, -x, z+1/2'
'-y+1/2, x, z+1/2'
'x+1/2, z, -y+1/2'
'-x+1/2, z, y+1/2'
'-x+1/2, -z, -y+1/2'
'x+1/2, -z, y+1/2'
'z+1/2, y, -x+1/2'
'z+1/2, -y, x+1/2'
'-z+1/2, y, x+1/2'
'-z+1/2, -y, -x+1/2'
'x+1/2, y+1/2, z'
'-x+1/2, -y+1/2, z'
'-x+1/2, y+1/2, -z'
'x+1/2, -y+1/2, -z'
'z+1/2, x+1/2, y'
'z+1/2, -x+1/2, -y'
'-z+1/2, -x+1/2, y'
'-z+1/2, x+1/2, -y'
'y+1/2, z+1/2, x'
'-y+1/2, z+1/2, -x'
'y+1/2, -z+1/2, -x'
'-y+1/2, -z+1/2, x'
'y+1/2, x+1/2, -z'
'-y+1/2, -x+1/2, -z'
'y+1/2, -x+1/2, z'
'-y+1/2, x+1/2, z'
'x+1/2, z+1/2, -y'
'-x+1/2, z+1/2, y'
'-x+1/2, -z+1/2, -y'
'x+1/2, -z+1/2, y'
'z+1/2, y+1/2, -x'
'z+1/2, -y+1/2, x'
'-z+1/2, y+1/2, x'
'-z+1/2, -y+1/2, -x'
'-x, -y, -z'
'x, y, -z'
'x, -y, z'
'-x, y, z'
'-z, -x, -y'
'-z, x, y'
'z, x, -y'
'z, -x, y'
'-y, -z, -x'
'y, -z, x'
'-y, z, x'
'y, z, -x'
'-y, -x, z'
'y, x, z'
'-y, x, -z'
'y, -x, -z'
'-x, -z, y'
'x, -z, -y'
'x, z, y'
'-x, z, -y'
'-z, -y, x'
'-z, y, -x'
'z, -y, -x'
'z, y, x'
'-x, -y+1/2, -z+1/2'
'x, y+1/2, -z+1/2'
'x, -y+1/2, z+1/2'
'-x, y+1/2, z+1/2'
'-z, -x+1/2, -y+1/2'
'-z, x+1/2, y+1/2'
'z, x+1/2, -y+1/2'
'z, -x+1/2, y+1/2'
'-y, -z+1/2, -x+1/2'
'y, -z+1/2, x+1/2'
'-y, z+1/2, x+1/2'
'y, z+1/2, -x+1/2'
'-y, -x+1/2, z+1/2'
'y, x+1/2, z+1/2'
'-y, x+1/2, -z+1/2'
'y, -x+1/2, -z+1/2'
'-x, -z+1/2, y+1/2'
'x, -z+1/2, -y+1/2'
'x, z+1/2, y+1/2'
'-x, z+1/2, -y+1/2'
'-z, -y+1/2, x+1/2'
'-z, y+1/2, -x+1/2'
'z, -y+1/2, -x+1/2'
'z, y+1/2, x+1/2'
'-x+1/2, -y, -z+1/2'
'x+1/2, y, -z+1/2'
'x+1/2, -y, z+1/2'
'-x+1/2, y, z+1/2'
'-z+1/2, -x, -y+1/2'
'-z+1/2, x, y+1/2'
'z+1/2, x, -y+1/2'
'z+1/2, -x, y+1/2'
'-y+1/2, -z, -x+1/2'
'y+1/2, -z, x+1/2'
'-y+1/2, z, x+1/2'
'y+1/2, z, -x+1/2'
'-y+1/2, -x, z+1/2'
'y+1/2, x, z+1/2'
'-y+1/2, x, -z+1/2'
'y+1/2, -x, -z+1/2'
'-x+1/2, -z, y+1/2'
'x+1/2, -z, -y+1/2'
'x+1/2, z, y+1/2'
'-x+1/2, z, -y+1/2'
'-z+1/2, -y, x+1/2'
'-z+1/2, y, -x+1/2'
'z+1/2, -y, -x+1/2'
'z+1/2, y, x+1/2'
'-x+1/2, -y+1/2, -z'
'x+1/2, y+1/2, -z'
'x+1/2, -y+1/2, z'
'-x+1/2, y+1/2, z'
'-z+1/2, -x+1/2, -y'
'-z+1/2, x+1/2, y'
'z+1/2, x+1/2, -y'
'z+1/2, -x+1/2, y'
'-y+1/2, -z+1/2, -x'
'y+1/2, -z+1/2, x'
'-y+1/2, z+1/2, x'
'y+1/2, z+1/2, -x'
'-y+1/2, -x+1/2, z'
'y+1/2, x+1/2, z'
'-y+1/2, x+1/2, -z'
'y+1/2, -x+1/2, -z'
'-x+1/2, -z+1/2, y'
'x+1/2, -z+1/2, -y'
'x+1/2, z+1/2, y'
'-x+1/2, z+1/2, -y'
'-z+1/2, -y+1/2, x'
'-z+1/2, y+1/2, -x'
'z+1/2, -y+1/2, -x'
'z+1/2, y+1/2, x'

loop_
_atom_site_label
_atom_site_type_symbol
_atom_site_fract_x
_atom_site_fract_y
_atom_site_fract_z
_atom_site_U_iso_or_equiv
_atom_site_adp_type
_atom_site_occupancy
_atom_site_site_symmetry_order
_atom_site_calc_flag
_atom_site_refinement_flags_posn
_atom_site_refinement_flags_adp
_atom_site_refinement_flags_occupancy
_atom_site_disorder_assembly
_atom_site_disorder_group
Se1 Se 0.500000 1.000000 0.500000 0.0278(5) Uani 1 48 d S T P . .
Sr1 Sr 0.500000 0.78574(6) 0.500000 0.0367(3) Uani 1 8 d S T P . .
P1 P 0.67005(7) 0.67005(7) 0.500000 0.0273(4) Uani 1 4 d S T P . .
P2 P 0.66347(7) 0.83653(7) 0.66347(7) 0.0259(4) Uani 1 6 d S T P . .
Si1 Si 0.750000 0.750000 0.58762(9) 0.0252(4) Uani 1 4 d S T P . .
Sr2 Sr 0.500000 0.500000 0.500000 0.235(5) Uani 1 48 d S T P . .

loop_
_atom_site_aniso_label
_atom_site_aniso_U_11
_atom_site_aniso_U_22
_atom_site_aniso_U_33
_atom_site_aniso_U_23
_atom_site_aniso_U_13
_atom_site_aniso_U_12
Se1 0.0278(5) 0.0278(5) 0.0278(5) 0.000 0.000 0.000
Sr1 0.0357(4) 0.0386(5) 0.0357(4) 0.000 0.000 0.000
P1 0.0289(5) 0.0289(5) 0.0241(7) 0.000 0.000 -0.0036(6)
P2 0.0259(4) 0.0259(4) 0.0259(4) -0.0002(4) 0.0002(4) -0.0002(4)
Si1 0.0266(5) 0.0266(5) 0.0222(7) 0.000 0.000 -0.0007(6)
Sr2 0.235(5) 0.235(5) 0.235(5) 0.000 0.000 0.000

loop_
_atom_type_symbol
_atom_type_description
_atom_type_scat_dispersion_real
_atom_type_scat_dispersion_imag
_atom_type_scat_source
P P 0.1023 0.0942 'International Tables Vol C Tables 4.2.6.8 and 6.1.1.4'
Se Se -0.0929 2.2259 'International Tables Vol C Tables 4.2.6.8 and 6.1.1.4'
Si Si 0.0817 0.0704 'International Tables Vol C Tables 4.2.6.8 and 6.1.1.4'
Sr Sr -1.5307 3.2498 'International Tables Vol C Tables 4.2.6.8 and 6.1.1.4'

loop_
_geom_angle_atom_site_label_1
_geom_angle_atom_site_label_2
_geom_angle_atom_site_label_3
_geom_angle
_geom_angle_site_symmetry_1
_geom_angle_site_symmetry_3
_geom_angle_publ_flag
Sr1 Se1 Sr1 180.0 177_666 81_455 ?
Sr1 Se1 Sr1 90.0 81_455 29_554 ?
Sr1 Se1 Sr1 90.0 177_666 125_666 ?
Sr1 Se1 Sr1 90.0 97_676 125_666 ?
Sr1 Se1 Sr1 90.0 97_676 29_554 ?
Sr1 Se1 Sr1 90.0 29_554 . ?
Sr1 Se1 Sr1 180.0 29_554 125_666 ?
Sr1 Se1 Sr1 90.0 177_666 97_676 ?
Sr1 Se1 Sr1 180.0 97_676 . ?
Sr1 Se1 Sr1 90.0 81_455 . ?
Sr1 Se1 Sr1 90.0 125_666 . ?
Sr1 Se1 Sr1 90.0 81_455 97_676 ?
Sr1 Se1 Sr1 90.0 177_666 . ?
Sr1 Se1 Sr1 90.0 81_455 125_666 ?
Sr1 Se1 Sr1 90.0 177_666 29_554 ?
Se1 Sr1 Sr1 45.0 . 177_666 ?
Se1 Sr1 Sr1 45.0 . 125_666 ?
Se1 Sr1 P2 77.61(3) . 3_656 ?
Se1 Sr1 P2 77.61(3) . 100_655 ?
Se1 Sr1 P2 77.61(3) . 98_556 ?
Se1 Sr1 P2 77.61(3) . . ?
Se1 Sr1 Sr2 180.0 . . ?
Sr1 Sr1 Sr1 60.0 125_666 177_666 ?
P1 Sr1 Se1 124.23(3) 103_556 . ?
P1 Sr1 Se1 124.23(3) . . ?
P1 Sr1 Se1 124.23(3) 5 . ?
P1 Sr1 Se1 124.23(3) 3_656 . ?
P1 Sr1 Sr1 79.23(3) 5 125_666 ?
P1 Sr1 Sr1 113.437(19) 5 177_666 ?
P1 Sr1 Sr1 113.437(19) . 125_666 ?
P1 Sr1 Sr1 79.23(3) . 177_666 ?
P1 Sr1 Sr1 169.23(3) 103_556 125_666 ?
P1 Sr1 Sr1 113.437(19) 103_556 177_666 ?
P1 Sr1 Sr1 113.437(18) 3_656 125_666 ?
P1 Sr1 Sr1 169.23(3) 3_656 177_666 ?
P1 Sr1 P1 71.56(3) 3_656 5 ?
P1 Sr1 P1 71.55(3) . 103_556 ?
P1 Sr1 P1 71.56(3) 103_556 3_656 ?
P1 Sr1 P1 111.54(6) 103_556 5 ?
P1 Sr1 P1 111.54(6) . 3_656 ?
P1 Sr1 P1 71.55(3) . 5 ?
P1 Sr1 P2 63.23(2) 5 . ?
P1 Sr1 P2 133.766(19) 103_556 100_655 ?
P1 Sr1 P2 133.766(19) . 100_655 ?
P1 Sr1 P2 133.766(19) 5 3_656 ?
P1 Sr1 P2 133.766(19) 5 98_556 ?
P1 Sr1 P2 133.766(19) . 3_656 ?
P1 Sr1 P2 63.23(2) 5 100_655 ?
P1 Sr1 P2 63.23(2) . . ?
P1 Sr1 P2 63.23(2) . 98_556 ?
P1 Sr1 P2 63.23(2) 3_656 100_655 ?
P1 Sr1 P2 133.766(19) 3_656 98_556 ?
P1 Sr1 P2 63.23(2) 103_556 98_556 ?
P1 Sr1 P2 63.23(2) 3_656 3_656 ?
P1 Sr1 P2 63.23(2) 103_556 3_656 ?
P1 Sr1 P2 133.765(19) 3_656 . ?
P1 Sr1 P2 133.765(19) 103_556 . ?
P1 Sr1 Sr2 55.77(3) . . ?
P1 Sr1 Sr2 55.77(3) 103_556 . ?
P1 Sr1 Sr2 55.77(3) 5 . ?
P1 Sr1 Sr2 55.77(3) 3_656 . ?
P2 Sr1 Sr1 109.67(2) 98_556 125_666 ?
P2 Sr1 Sr1 109.67(2) 3_656 125_666 ?
P2 Sr1 Sr1 50.203(19) 100_655 125_666 ?
P2 Sr1 Sr1 50.203(19) . 177_666 ?
P2 Sr1 Sr1 50.203(19) . 125_666 ?
P2 Sr1 Sr1 50.203(19) 98_556 177_666 ?
P2 Sr1 Sr1 109.67(2) 100_655 177_666 ?
P2 Sr1 Sr1 109.67(2) 3_656 177_666 ?
P2 Sr1 P2 87.362(11) 100_655 . ?
P2 Sr1 P2 87.361(11) 3_656 98_556 ?
P2 Sr1 P2 87.361(11) 3_656 100_655 ?
P2 Sr1 P2 155.22(5) 100_655 98_556 ?
P2 Sr1 P2 87.362(11) 98_556 . ?
P2 Sr1 P2 155.22(5) 3_656 . ?
P2 Sr1 Sr2 102.39(3) . . ?
P2 Sr1 Sr2 102.39(3) 98_556 . ?
P2 Sr1 Sr2 102.39(3) 100_655 . ?
P2 Sr1 Sr2 102.39(3) 3_656 . ?
Sr2 Sr1 Sr1 135.0 . 177_666 ?
Sr2 Sr1 Sr1 135.0 . 125_666 ?
Sr1 P1 Sr1 158.46(6) . 9 ?
Sr1 P1 Sr2 79.23(3) 9 . ?
Sr1 P1 Sr2 79.23(3) . . ?
Si1 P1 Sr1 98.49(2) 169_666 9 ?
Si1 P1 Sr1 98.50(2) . . ?
Si1 P1 Sr1 98.50(2) 169_666 . ?
Si1 P1 Sr1 98.49(2) . 9 ?
Si1 P1 Si1 75.55(8) 169_666 . ?
Si1 P1 Sr2 142.23(4) 169_666 . ?
Si1 P1 Sr2 142.23(4) . . ?
Sr1 P2 Sr1 79.59(4) 177_666 . ?
Sr1 P2 Sr1 79.59(4) 125_666 177_666 ?
Sr1 P2 Sr1 79.59(4) 125_666 . ?
Si1 P2 Sr1 85.54(3) 5 125_666 ?
Si1 P2 Sr1 85.54(3) 35_566 177_666 ?
Si1 P2 Sr1 85.54(3) . 177_666 ?
Si1 P2 Sr1 85.54(3) 5 . ?
Si1 P2 Sr1 160.59(7) . 125_666 ?
Si1 P2 Sr1 85.54(3) 35_566 125_666 ?
Si1 P2 Sr1 160.59(8) 5 177_666 ?
Si1 P2 Sr1 85.54(3) . . ?
Si1 P2 Sr1 160.59(7) 35_566 . ?
Si1 P2 Si1 105.79(6) . 5 ?
Si1 P2 Si1 105.79(6) 35_566 5 ?
Si1 P2 Si1 105.79(6) . 35_566 ?
P1 Si1 P1 104.45(8) 169_666 . ?
P1 Si1 P2 108.83(3) . . ?
P1 Si1 P2 108.83(3) 169_666 74_665 ?
P1 Si1 P2 108.83(3) 169_666 . ?
P1 Si1 P2 108.83(3) . 74_665 ?
P1 Si1 Si1 52.22(4) 169_666 169_666 ?
P1 Si1 Si1 52.23(4) . 169_666 ?
P2 Si1 P2 116.41(11) . 74_665 ?
P2 Si1 Si1 121.79(6) . 169_666 ?
P2 Si1 Si1 121.79(6) 74_665 169_666 ?
P1 Sr2 P1 120.0 105_666 7_665 ?
P1 Sr2 P1 120.0 9 97_666 ?
P1 Sr2 P1 120.0 5 11_566 ?
P1 Sr2 P1 90.0 101_666 7_665 ?
P1 Sr2 P1 90.0 105_666 107_655 ?
P1 Sr2 P1 120.0 . 105_666 ?
P1 Sr2 P1 180.0 . 97_666 ?
P1 Sr2 P1 120.0 107_655 103_556 ?
P1 Sr2 P1 120.0 5 97_666 ?
P1 Sr2 P1 90.0 . 3_656 ?
P1 Sr2 P1 90.0 9 11_566 ?
P1 Sr2 P1 60.0 . 9 ?
P1 Sr2 P1 180.00(2) 101_666 5 ?
P1 Sr2 P1 180.0 105_666 9 ?
P1 Sr2 P1 60.0 105_666 97_666 ?
P1 Sr2 P1 120.0 . 101_666 ?
P1 Sr2 P1 60.0 101_666 97_666 ?
P1 Sr2 P1 60.0 105_666 101_666 ?
P1 Sr2 P1 120.0 . 107_655 ?
P1 Sr2 P1 120.0 9 101_666 ?
P1 Sr2 P1 60.0 11_566 99_565 ?
P1 Sr2 P1 60.0 . 5 ?
P1 Sr2 P1 180.0 3_656 99_565 ?
P1 Sr2 P1 120.0 105_666 5 ?
P1 Sr2 P1 60.0 9 5 ?
P1 Sr2 P1 180.0 107_655 11_566 ?
P1 Sr2 P1 60.0 . 103_556 ?
P1 Sr2 P1 60.0 105_666 103_556 ?
P1 Sr2 P1 120.0 97_666 103_556 ?
P1 Sr2 P1 90.0 101_666 103_556 ?
P1 Sr2 P1 60.0 101_666 11_566 ?
P1 Sr2 P1 90.0 9 107_655 ?
P1 Sr2 P1 120.0 9 103_556 ?
P1 Sr2 P1 60.0 11_566 103_556 ?
P1 Sr2 P1 60.0 97_666 107_655 ?
P1 Sr2 P1 60.0 105_666 3_656 ?
P1 Sr2 P1 60.0 99_565 7_665 ?
P1 Sr2 P1 120.0 101_666 3_656 ?
P1 Sr2 P1 60.0 97_666 7_665 ?
P1 Sr2 P1 90.0 97_666 3_656 ?
P1 Sr2 P1 120.0 9 3_656 ?
P1 Sr2 P1 120.0 11_566 3_656 ?
P1 Sr2 P1 120.0 101_666 107_655 ?
P1 Sr2 P1 90.0 . 99_565 ?
P1 Sr2 P1 120.0 3_656 7_665 ?
P1 Sr2 P1 60.0 9 99_565 ?
P1 Sr2 P1 90.0 105_666 11_566 ?
P1 Sr2 P1 120.0 5 99_565 ?
P1 Sr2 P1 60.0 107_655 3_656 ?
P1 Sr2 P1 120.0 107_655 99_565 ?
P1 Sr2 P1 120.0 97_666 11_566 ?
P1 Sr2 P1 120.0 103_556 99_565 ?
P1 Sr2 P1 60.0 103_556 3_656 ?
P1 Sr2 P1 120.0 . 7_665 ?
P1 Sr2 P1 120.0 11_566 7_665 ?
P1 Sr2 P1 60.0 9 7_665 ?
P1 Sr2 P1 120.0 105_666 99_565 ?
P1 Sr2 P1 90.0 5 7_665 ?
P1 Sr2 P1 90.0 5 103_556 ?
P1 Sr2 P1 60.0 107_655 7_665 ?
P1 Sr2 P1 60.0 101_666 99_565 ?
P1 Sr2 P1 180.0 103_556 7_665 ?
P1 Sr2 P1 60.0 5 107_655 ?
P1 Sr2 P1 60.0 5 3_656 ?
P1 Sr2 P1 90.0 97_666 99_565 ?
P1 Sr2 P1 60.0 . 11_566 ?

loop_
_geom_bond_atom_site_label_1
_geom_bond_atom_site_label_2
_geom_bond_distance
_geom_bond_site_symmetry_2
_geom_bond_publ_flag
Se1 Sr1 3.3274(10) 177_666 ?
Se1 Sr1 3.3274(10) 97_676 ?
Se1 Sr1 3.3274(10) 81_455 ?
Se1 Sr1 3.3274(10) . ?
Se1 Sr1 3.3274(10) 125_666 ?
Se1 Sr1 3.3274(10) 29_554 ?
Sr1 Sr1 4.7057(14) 125_666 ?
Sr1 Sr1 4.7057(14) 177_666 ?
Sr1 P1 3.1942(7) 5 ?
Sr1 P1 3.1942(7) 103_556 ?
Sr1 P1 3.1942(7) 3_656 ?
Sr1 P1 3.1942(7) . ?
Sr1 P2 3.6759(13) 98_556 ?
Sr1 P2 3.6760(13) . ?
Sr1 P2 3.6759(13) 3_656 ?
Sr1 P2 3.6759(13) 100_655 ?
Sr1 Sr2 4.4377(10) . ?
P1 Si1 2.2214(15) 169_666 ?
P1 Si1 2.2214(14) . ?
P1 Sr2 3.7349(15) . ?
P2 Si1 2.2359(10) 35_566 ?
P2 Si1 2.2359(10) 5 ?
P2 Si1 2.2359(10) . ?
Si1 Si1 2.721(3) 169_666 ?
